data_7017526
loop_
_publ_author_name
'Sicking, Constantin'
'Mix, Andreas'
'Neumann, Beate'
'Stammler, Hans-Georg'
'Mitzel, Norbert W.'

_publ_section_title
;
 Silylation products of cyclic tri-aminal carbanions and their lithiation.
;
_journal_issue 1
_journal_name_full 'Dalton transactions (Cambridge, England : 2003)'
_journal_page_first 104
_journal_page_last 111
_journal_paper_doi 10.1039/c1dt10943j
_journal_volume 41
_journal_year 2012
_chemical_formula_moiety 'C6 H15 Cl2 N3 Si'
_chemical_formula_sum 'C6 H15 Cl2 N3 Si'
_chemical_formula_weight 228.20
_chemical_name_systematic ?
_space_group_IT_number 61
_symmetry_cell_setting orthorhombic
_symmetry_space_group_name_Hall '-P 2ac 2ab'
_symmetry_space_group_name_H-M 'P b c a'
_atom_sites_solution_hydrogens geom
_atom_sites_solution_primary direct
_atom_sites_solution_secondary difmap
_audit_creation_method SHELXL-97
_cell_angle_alpha 90.00
_cell_angle_beta 90.00
_cell_angle_gamma 90.00
_cell_formula_units_Z 8
_cell_length_a 6.7426(2)
_cell_length_b 15.1934(3)
_cell_length_c 21.4697(5)
_cell_measurement_reflns_used 25323
_cell_measurement_temperature 100(2)
_cell_measurement_theta_max 27.485
_cell_measurement_theta_min 2.910
_cell_volume 2199.42(9)
_computing_cell_refinement 'HKL Scalepack (Otwinowski & Minor 1997)'
_computing_data_collection 'Collect, Bruker AXS, 2004'
_computing_data_reduction 'Denzo and Scalepack (Otwinowski & Minor, 1997)'
_computing_molecular_graphics 'SHELXTL-PLUS (1990)'
_computing_publication_material 'SHELXL-97 (Sheldrick, 1997)'
_computing_structure_refinement 'SHELXL-97 (Sheldrick, 1997)'
_computing_structure_solution 'SHELXS-97 (Sheldrick, 1990)'
_diffrn_ambient_temperature 100(2)
_diffrn_measured_fraction_theta_full 0.994
_diffrn_measured_fraction_theta_max 0.994
_diffrn_measurement_device_type KappaCCD
_diffrn_measurement_method CCD
_diffrn_radiation_monochromator graphite
_diffrn_radiation_source 'fine-focus sealed tube'
_diffrn_radiation_type MoK\a
_diffrn_radiation_wavelength 0.71073
_diffrn_reflns_av_R_equivalents 0.031
_diffrn_reflns_av_sigmaI/netI 0.0183
_diffrn_reflns_limit_h_max 8
_diffrn_reflns_limit_h_min -8
_diffrn_reflns_limit_k_max 19
_diffrn_reflns_limit_k_min -19
_diffrn_reflns_limit_l_max 27
_diffrn_reflns_limit_l_min -27
_diffrn_reflns_number 20157
_diffrn_reflns_theta_full 27.47
_diffrn_reflns_theta_max 27.47
_diffrn_reflns_theta_min 3.29
_exptl_absorpt_coefficient_mu 0.656
_exptl_absorpt_correction_T_max 0.8585
_exptl_absorpt_correction_T_min 0.8275
_exptl_absorpt_correction_type multi-scan
_exptl_absorpt_process_details 'Denzo and Scalepack (Otwinowski & Minor, 1997)'
_exptl_crystal_colour Colourless
_exptl_crystal_density_diffrn 1.378
_exptl_crystal_density_method 'not measured'
_exptl_crystal_description fragment
_exptl_crystal_F_000 960
_exptl_crystal_size_max 0.30
_exptl_crystal_size_mid 0.28
_exptl_crystal_size_min 0.24
_refine_diff_density_max 0.314
_refine_diff_density_min -0.252
_refine_diff_density_rms 0.052
_refine_ls_extinction_method none
_refine_ls_goodness_of_fit_ref 1.213
_refine_ls_hydrogen_treatment refall
_refine_ls_matrix_type full
_refine_ls_number_parameters 169
_refine_ls_number_reflns 2505
_refine_ls_number_restraints 0
_refine_ls_restrained_S_all 1.213
_refine_ls_R_factor_all 0.0339
_refine_ls_R_factor_gt 0.0327
_refine_ls_shift/su_max 0.000
_refine_ls_shift/su_mean 0.000
_refine_ls_structure_factor_coef Fsqd
_refine_ls_weighting_details 'calc w=1/[\s^2^(Fo^2^)+(0.0000P)^2^+2.8277P] where P=(Fo^2^+2Fc^2^)/3'
_refine_ls_weighting_scheme calc
_refine_ls_wR_factor_gt 0.0709
_refine_ls_wR_factor_ref 0.0714
_reflns_number_gt 2428
_reflns_number_total 2505
_reflns_threshold_expression >2sigma(I)
_cod_data_source_file c1dt10943j.txt
_cod_data_source_block compound6
_cod_depositor_comments
;
The following automatic conversions were performed:

'_symmetry_cell_setting' value 'Orthorhombic' changed to
'orthorhombic' according to
/home/saulius/struct/CIF-dictionaries/cif_core.dic dictionary named
'cif_core.dic' version 2.4.1 from 2010-06-29.

Automatic conversion script
Id: cif_fix_values 1715 2011-07-08 13:25:40Z adriana 
;
_cod_database_code 7017526

loop_
_symmetry_equiv_pos_as_xyz
'x, y, z'
'-x+1/2, -y, z+1/2'
'x+1/2, -y+1/2, -z'
'-x, y+1/2, -z+1/2'
'-x, -y, -z'
'x-1/2, y, -z-1/2'
'-x-1/2, y-1/2, z'
'x, -y-1/2, z-1/2'

loop_
_atom_site_label
_atom_site_type_symbol
_atom_site_fract_x
_atom_site_fract_y
_atom_site_fract_z
_atom_site_U_iso_or_equiv
_atom_site_adp_type
_atom_site_occupancy
_atom_site_symmetry_multiplicity
_atom_site_calc_flag
Cl1 Cl 0.04791(7) 0.17042(3) 0.16123(2) 0.02238(11) Uani 1 1 d
Cl2 Cl 0.00923(7) -0.02642(3) 0.10927(2) 0.02557(12) Uani 1 1 d
Si3 Si 0.22938(8) 0.07431(3) 0.11984(2) 0.01794(12) Uani 1 1 d
N1 N 0.3920(2) 0.01794(10) 0.16574(7) 0.0206(3) Uani 1 1 d
N2 N 0.4917(2) 0.14864(10) 0.13235(7) 0.0198(3) Uani 1 1 d
N3 N 0.4232(3) 0.16294(11) 0.02617(7) 0.0226(3) Uani 1 1 d
C1 C 0.5541(3) 0.07838(13) 0.17578(9) 0.0222(4) Uani 1 1 d
H1A H 0.684(3) 0.0521(14) 0.1647(10) 0.024(6) Uiso 1 1 d
H1B H 0.559(3) 0.1022(13) 0.2186(9) 0.019(5) Uiso 1 1 d
C2 C 0.5809(3) 0.14249(13) 0.06953(9) 0.0223(4) Uani 1 1 d
H2A H 0.692(3) 0.1822(14) 0.0638(9) 0.019(5) Uiso 1 1 d
H2B H 0.637(3) 0.0815(14) 0.0649(9) 0.020(5) Uiso 1 1 d
C3 C 0.2654(3) 0.09802(13) 0.03483(8) 0.0216(4) Uani 1 1 d
H3A H 0.300(3) 0.0404(14) 0.0152(9) 0.022(5) Uiso 1 1 d
H3B H 0.145(4) 0.1183(14) 0.0196(10) 0.025(6) Uiso 1 1 d
C4 C 0.3966(3) -0.06589(14) 0.19790(10) 0.0272(4) Uani 1 1 d
H4A H 0.514(4) -0.0991(15) 0.1865(10) 0.028(6) Uiso 1 1 d
H4B H 0.279(4) -0.0993(16) 0.1865(11) 0.037(7) Uiso 1 1 d
H4C H 0.404(4) -0.0583(15) 0.2431(12) 0.036(6) Uiso 1 1 d
C5 C 0.5021(3) 0.23913(13) 0.15716(10) 0.0266(4) Uani 1 1 d
H5A H 0.643(4) 0.2550(15) 0.1650(10) 0.031(6) Uiso 1 1 d
H5B H 0.425(3) 0.2426(15) 0.1946(11) 0.027(6) Uiso 1 1 d
H5C H 0.446(3) 0.2817(14) 0.1268(10) 0.021(5) Uiso 1 1 d
C6 C 0.4974(4) 0.16525(15) -0.03788(9) 0.0299(5) Uani 1 1 d
H6A H 0.550(3) 0.1083(16) -0.0507(10) 0.028(6) Uiso 1 1 d
H6B H 0.604(4) 0.2094(16) -0.0416(11) 0.038(7) Uiso 1 1 d
H6C H 0.384(4) 0.1795(15) -0.0664(10) 0.028(6) Uiso 1 1 d

loop_
_atom_site_aniso_label
_atom_site_aniso_U_11
_atom_site_aniso_U_22
_atom_site_aniso_U_33
_atom_site_aniso_U_23
_atom_site_aniso_U_13
_atom_site_aniso_U_12
Cl1 0.0226(2) 0.0239(2) 0.0207(2) 0.00146(17) 0.00262(17) 0.00595(18)
Cl2 0.0216(2) 0.0232(2) 0.0319(2) 0.00089(19) -0.00254(18) -0.00270(18)
Si3 0.0180(2) 0.0191(2) 0.0167(2) 0.00071(18) -0.00016(19) 0.0014(2)
N1 0.0204(8) 0.0203(7) 0.0211(7) 0.0031(6) -0.0027(6) 0.0005(6)
N2 0.0215(8) 0.0182(7) 0.0195(7) -0.0014(6) 0.0005(6) 0.0011(6)
N3 0.0263(8) 0.0232(8) 0.0181(7) 0.0028(6) 0.0036(7) 0.0022(7)
C1 0.0224(9) 0.0252(9) 0.0190(8) 0.0006(7) -0.0030(7) 0.0014(8)
C2 0.0204(9) 0.0230(9) 0.0235(9) 0.0016(7) 0.0035(7) 0.0000(8)
C3 0.0247(10) 0.0229(9) 0.0173(8) 0.0000(7) -0.0011(7) 0.0019(8)
C4 0.0299(11) 0.0240(10) 0.0278(10) 0.0067(8) -0.0033(9) 0.0037(9)
C5 0.0294(11) 0.0197(9) 0.0308(10) -0.0053(8) -0.0002(9) -0.0004(8)
C6 0.0388(12) 0.0300(11) 0.0211(9) 0.0057(8) 0.0079(9) 0.0072(10)

loop_
_atom_type_symbol
_atom_type_description
_atom_type_scat_dispersion_real
_atom_type_scat_dispersion_imag
_atom_type_scat_source
C C 0.0033 0.0016 'International Tables Vol C Tables 4.2.6.8 and 6.1.1.4'
H H 0.0000 0.0000 'International Tables Vol C Tables 4.2.6.8 and 6.1.1.4'
N N 0.0061 0.0033 'International Tables Vol C Tables 4.2.6.8 and 6.1.1.4'
Cl Cl 0.1484 0.1585 'International Tables Vol C Tables 4.2.6.8 and 6.1.1.4'
Si Si 0.0817 0.0704 'International Tables Vol C Tables 4.2.6.8 and 6.1.1.4'

loop_
_geom_angle_atom_site_label_1
_geom_angle_atom_site_label_2
_geom_angle_atom_site_label_3
_geom_angle
N1 Si3 C3 125.15(9)
N1 Si3 Cl1 118.61(6)
C3 Si3 Cl1 110.68(7)
N1 Si3 N2 69.96(7)
C3 Si3 N2 85.01(8)
Cl1 Si3 N2 93.56(5)
N1 Si3 Cl2 98.50(6)
C3 Si3 Cl2 97.10(7)
Cl1 Si3 Cl2 97.91(3)
N2 Si3 Cl2 166.72(5)
C1 N1 C4 118.12(16)
C1 N1 Si3 104.70(12)
C4 N1 Si3 136.96(14)
C5 N2 C1 115.55(15)
C5 N2 C2 111.61(15)
C1 N2 C2 114.41(15)
C5 N2 Si3 125.65(13)
C1 N2 Si3 86.15(11)
C2 N2 Si3 100.98(11)
C2 N3 C3 107.95(15)
C2 N3 C6 110.99(16)
C3 N3 C6 112.59(16)
N1 C1 N2 98.59(14)
N1 C1 H1A 112.2(13)
N2 C1 H1A 113.0(12)
N1 C1 H1B 113.5(12)
N2 C1 H1B 109.4(12)
H1A C1 H1B 109.8(17)
N3 C2 N2 105.89(15)
N3 C2 H2A 110.7(12)
N2 C2 H2A 113.0(12)
N3 C2 H2B 114.3(12)
N2 C2 H2B 107.6(12)
H2A C2 H2B 105.5(17)
N3 C3 Si3 110.31(12)
N3 C3 H3A 111.5(13)
Si3 C3 H3A 105.8(12)
N3 C3 H3B 111.6(14)
Si3 C3 H3B 107.0(13)
H3A C3 H3B 110.3(18)
N1 C4 H4A 110.8(14)
N1 C4 H4B 108.8(15)
H4A C4 H4B 109.1(19)
N1 C4 H4C 111.7(14)
H4A C4 H4C 105.8(19)
H4B C4 H4C 111(2)
N2 C5 H5A 109.4(14)
N2 C5 H5B 109.1(14)
H5A C5 H5B 111.2(19)
N2 C5 H5C 110.5(12)
H5A C5 H5C 108.6(18)
H5B C5 H5C 108.0(18)
N3 C6 H6A 111.6(13)
N3 C6 H6B 110.0(14)
H6A C6 H6B 109(2)
N3 C6 H6C 108.5(13)
H6A C6 H6C 107.2(19)
H6B C6 H6C 111.0(19)

loop_
_geom_bond_atom_site_label_1
_geom_bond_atom_site_label_2
_geom_bond_distance
Cl1 Si3 2.1022(7)
Cl2 Si3 2.1441(7)
Si3 N1 1.7048(16)
Si3 C3 1.8761(18)
Si3 N2 2.1154(17)
N1 C1 1.444(3)
N1 C4 1.449(2)
N2 C5 1.476(2)
N2 C1 1.479(2)
N2 C2 1.480(2)
N3 C2 1.447(3)
N3 C3 1.463(3)
N3 C6 1.464(2)
C1 H1A 0.99(2)
C1 H1B 0.99(2)
C2 H2A 0.97(2)
C2 H2B 1.01(2)
C3 H3A 1.00(2)
C3 H3B 0.93(2)
C4 H4A 0.97(2)
C4 H4B 0.97(3)
C4 H4C 0.98(3)
C5 H5A 0.99(2)
C5 H5B 0.96(2)
C5 H5C 0.99(2)
C6 H6A 0.97(2)
C6 H6B 0.99(3)
C6 H6C 1.00(2)
